data_1537347
loop_
_publ_author_name
'Grass, V.E.'
'Sitnikov, P.A.'
'Ryabkov, Yu.I.'
'Goldin, B.A.'

_publ_section_title
;
 X-ray diffraction study of the aluminium monoxycarbide
;
_journal_name_full 'Zhurnal Strukturnoi Khimii (Issue-No. from 1981)'
_journal_page_first 103
_journal_page_last 109
_journal_volume 45
_journal_year 2004
_chemical_formula_sum 'C Al2 O'
_chemical_name_systematic 'Al2 O C'
_space_group_IT_number 186
_symmetry_space_group_name_Hall 'P 6c -2c'
_symmetry_space_group_name_H-M 'P 63 m c'
_cell_angle_alpha 90
_cell_angle_beta 90
_cell_angle_gamma 120
_cell_formula_units_Z 1
_cell_length_a 3.2
_cell_length_b 3.2
_cell_length_c 5.1
_cell_volume 45.227
_citation_journal_id_ASTM ZSTKAI
_cod_data_source_file Grass_ZSTKAI_2004_520.cif
_cod_data_source_block C1Al2O1
_cod_original_cell_volume 45.22731
_cod_original_formula_sum 'C1 Al2 O1'
_cod_database_code 1537347

loop_
_symmetry_equiv_pos_as_xyz
x,y,z
x-y,x,z+1/2
-y,x-y,z
-x,-y,z+1/2
-x+y,-x,z
y,-x+y,z+1/2
y,x,z+1/2
-x+y,y,z
-x,-x+y,z+1/2
-y,-x,z
x-y,-y,z+1/2
x,x-y,z

loop_
_atom_site_label
_atom_site_type_symbol
_atom_site_fract_x
_atom_site_fract_y
_atom_site_fract_z
_atom_site_occupancy
_atom_site_U_iso_or_equiv
C1 C-4 0.3333 0.6667 0.516 0.25 0.0
C2 C-4 0.3333 0.6667 0.484 0.25 0.0
O2 O-2 0.3333 0.6667 0.484 0.25 0.0
Al2 Al+3 0.3333 0.6667 0.091 0.5 0.0
Al1 Al+3 0.3333 0.6667 0.909 0.5 0.0
O1 O-2 0.3333 0.6667 0.516 0.25 0.0
